data_7050712
loop_
_publ_author_name
'Hai-Bin Song'
'Zheng-Zhi Zhang'
'Thomas C. W. Mak'

_publ_section_title
;
 Hetero-binuclear complexes containing a Ru0\\rightarrow Mn+ bond
 bridged by P,N-phosphine ligands: convenient synthesis of tridentate
 organometallic trans-Ru(CO)3(L)2(L=phosphine bearing an N-donor
 substituent) ligands
;
_journal_issue 1
_journal_name_full 'New J. Chem.'
_journal_page_first 113
_journal_page_last 119
_journal_paper_doi 10.1039/b108287f
_journal_volume 26
_journal_year 2002
_chemical_formula_sum 'C38 H28 Ag F3 N2 O6 P2 Ru S'
_chemical_formula_weight 968.56
_chemical_name_systematic
; 
? 
;
_space_group_IT_number 2
_symmetry_cell_setting triclinic
_symmetry_space_group_name_Hall '-P 1'
_symmetry_space_group_name_H-M 'P -1'
_atom_sites_solution_hydrogens geom
_atom_sites_solution_primary direct
_atom_sites_solution_secondary difmap
_audit_creation_method SHELXL-97
_cell_angle_alpha 75.620(3)
_cell_angle_beta 74.322(3)
_cell_angle_gamma 64.449(3)
_cell_formula_units_Z 2
_cell_length_a 11.1704(16)
_cell_length_b 11.4301(17)
_cell_length_c 18.240(3)
_cell_measurement_temperature 293(2)
_cell_volume 1999.5(5)
_computing_structure_refinement 'SHELXL-97 (Sheldrick, 1997)'
_computing_structure_solution 'SHELXS-97 (Sheldrick, 1990)'
_diffrn_ambient_temperature 293(2)
_diffrn_measured_fraction_theta_full 0.976
_diffrn_measured_fraction_theta_max 0.976
_diffrn_radiation_monochromator graphite
_diffrn_radiation_source 'fine-focus sealed tube'
_diffrn_radiation_type MoK\a
_diffrn_radiation_wavelength 0.71073
_diffrn_reflns_av_R_equivalents 0.0379
_diffrn_reflns_av_sigmaI/netI 0.1090
_diffrn_reflns_limit_h_max 14
_diffrn_reflns_limit_h_min -14
_diffrn_reflns_limit_k_max 9
_diffrn_reflns_limit_k_min -15
_diffrn_reflns_limit_l_max 23
_diffrn_reflns_limit_l_min -24
_diffrn_reflns_number 14093
_diffrn_reflns_theta_full 28.03
_diffrn_reflns_theta_max 28.03
_diffrn_reflns_theta_min 2.00
_exptl_absorpt_coefficient_mu 1.060
_exptl_absorpt_correction_T_max 1.0000
_exptl_absorpt_correction_T_min 0.6450
_exptl_absorpt_correction_type SADABS
_exptl_crystal_colour yellow
_exptl_crystal_density_diffrn 1.609
_exptl_crystal_density_method 'not measured'
_exptl_crystal_description prism
_exptl_crystal_F_000 964
_exptl_crystal_size_max 0.60
_exptl_crystal_size_mid 0.18
_exptl_crystal_size_min 0.15
_refine_diff_density_max 1.833
_refine_diff_density_min -0.762
_refine_diff_density_rms 0.106
_refine_ls_extinction_method none
_refine_ls_goodness_of_fit_ref 0.929
_refine_ls_hydrogen_treatment mixed
_refine_ls_matrix_type full
_refine_ls_number_parameters 487
_refine_ls_number_reflns 9437
_refine_ls_number_restraints 7
_refine_ls_restrained_S_all 0.931
_refine_ls_R_factor_all 0.1287
_refine_ls_R_factor_gt 0.0553
_refine_ls_shift/su_max 0.039
_refine_ls_shift/su_mean 0.001
_refine_ls_structure_factor_coef Fsqd
_refine_ls_weighting_details 'calc w=1/[\s^2^(Fo^2^)+(0.0639P)^2^+0.0000P] where P=(Fo^2^+2Fc^2^)/3'
_refine_ls_weighting_scheme calc
_refine_ls_wR_factor_gt 0.1187
_refine_ls_wR_factor_ref 0.1501
_reflns_number_gt 4764
_reflns_number_total 9437
_reflns_threshold_expression >2sigma(I)
_cod_data_source_file b108287f.txt
_cod_data_source_block compound3
_cod_depositor_comments
;
The following automatic conversions were performed:
'_symmetry_cell_setting' value 'Triclinic' changed to 'triclinic'
according to '/home/saulius/struct/CIF-dictionaries/cif_core.dic'
dictionary named 'cif_core.dic' version 2.4.1 from 2010-06-29.

Automatic conversion script
Id: cif_fix_enum 1527 2010-12-29 10:47:43Z saulius 
;
_cod_original_sg_symbol_H-M P-1
_cod_database_code 7050712

loop_
_symmetry_equiv_pos_as_xyz
'x, y, z'
'-x, -y, -z'

loop_
_atom_site_label
_atom_site_type_symbol
_atom_site_fract_x
_atom_site_fract_y
_atom_site_fract_z
_atom_site_U_iso_or_equiv
_atom_site_adp_type
_atom_site_occupancy
_atom_site_symmetry_multiplicity
_atom_site_calc_flag
_atom_site_refinement_flags
_atom_site_disorder_assembly
_atom_site_disorder_group
Ag1 Ag 0.66227(5) 0.83598(5) 0.25151(3) 0.05710(18) Uani 1 1 d . . .
Ru1 Ru 0.90600(5) 0.67168(5) 0.28892(3) 0.03807(15) Uani 1 1 d . . .
P1 P 0.75717(15) 0.58917(16) 0.38293(9) 0.0399(4) Uani 1 1 d . . .
P2 P 0.96767(17) 0.80201(16) 0.17554(9) 0.0445(4) Uani 1 1 d . . .
C1 C 0.8380(7) 0.8227(7) 0.3416(4) 0.0547(17) Uani 1 1 d . . .
O1 O 0.8055(5) 0.9091(5) 0.3743(3) 0.0726(15) Uani 1 1 d . . .
C2 C 1.0748(7) 0.5713(7) 0.3242(4) 0.0515(16) Uani 1 1 d . . .
O2 O 1.1751(5) 0.5102(5) 0.3453(3) 0.0799(16) Uani 1 1 d . . .
C3 C 0.9047(7) 0.5655(7) 0.2228(4) 0.0545(17) Uani 1 1 d . . .
O3 O 0.9052(6) 0.5040(5) 0.1821(3) 0.0878(18) Uani 1 1 d . . .
S1 S 0.3590(3) 1.0675(3) 0.24485(15) 0.0996(8) Uani 1 1 d D . .
O4 O 0.4823(6) 1.0301(6) 0.2724(4) 0.118(2) Uani 1 1 d . . .
O5 O 0.3741(7) 1.0003(6) 0.1843(4) 0.121(2) Uani 1 1 d . . .
O6 O 0.2351(7) 1.0992(11) 0.3007(4) 0.188(4) Uani 1 1 d . . .
F1 F 0.2196(9) 1.2823(8) 0.1707(5) 0.245(6) Uani 1 1 d D . .
F2 F 0.3359(9) 1.3011(6) 0.2414(4) 0.210(4) Uani 1 1 d D . .
F3 F 0.4402(9) 1.2135(9) 0.1361(5) 0.204(4) Uani 1 1 d D . .
C38 C 0.3379(9) 1.2252(8) 0.1965(5) 0.159(6) Uani 1 1 d D . .
N1 N 0.5710(5) 0.6724(6) 0.2923(3) 0.0556(14) Uani 1 1 d . . .
N2 N 0.7514(6) 0.8506(6) 0.1155(3) 0.0617(16) Uani 1 1 d . . .
C4 C 0.8289(6) 0.4272(6) 0.4395(3) 0.0446(15) Uani 1 1 d . . .
C5 C 0.7656(7) 0.3936(7) 0.5130(4) 0.0578(18) Uani 1 1 d . . .
H5A H 0.6857 0.4553 0.5355 0.069 Uiso 1 1 calc R . .
C6 C 0.8198(8) 0.2696(7) 0.5532(4) 0.070(2) Uani 1 1 d . . .
H6A H 0.7765 0.2487 0.6028 0.084 Uiso 1 1 calc R . .
C7 C 0.9350(8) 0.1779(7) 0.5216(4) 0.068(2) Uani 1 1 d . . .
H7A H 0.9699 0.0943 0.5494 0.081 Uiso 1 1 calc R . .
C8 C 1.0010(7) 0.2072(7) 0.4490(5) 0.069(2) Uani 1 1 d . . .
H8A H 1.0804 0.1441 0.4273 0.083 Uiso 1 1 calc R . .
C9 C 0.9477(7) 0.3326(7) 0.4080(4) 0.0583(18) Uani 1 1 d . . .
H9A H 0.9925 0.3531 0.3588 0.070 Uiso 1 1 calc R . .
C10 C 0.6505(6) 0.6938(6) 0.4563(3) 0.0409(14) Uani 1 1 d . . .
C11 C 0.7138(7) 0.7100(6) 0.5073(3) 0.0507(16) Uani 1 1 d . . .
H11A H 0.8065 0.6651 0.5044 0.061 Uiso 1 1 calc R . .
C12 C 0.6405(8) 0.7913(7) 0.5614(4) 0.0597(18) Uani 1 1 d . . .
H12A H 0.6836 0.8009 0.5953 0.072 Uiso 1 1 calc R . .
C13 C 0.5033(8) 0.8590(7) 0.5661(4) 0.064(2) Uani 1 1 d . . .
H13A H 0.4539 0.9148 0.6026 0.077 Uiso 1 1 calc R . .
C14 C 0.4398(7) 0.8439(7) 0.5167(4) 0.069(2) Uani 1 1 d . . .
H14A H 0.3470 0.8892 0.5198 0.083 Uiso 1 1 calc R . .
C15 C 0.5137(6) 0.7610(6) 0.4621(4) 0.0513(16) Uani 1 1 d . . .
H15A H 0.4698 0.7508 0.4290 0.062 Uiso 1 1 calc R . .
C16 C 0.6335(6) 0.5684(6) 0.3420(3) 0.0459(15) Uani 1 1 d . . .
C17 C 0.6088(7) 0.4550(7) 0.3586(4) 0.0575(18) Uani 1 1 d . . .
H17A H 0.6531 0.3838 0.3928 0.069 Uiso 1 1 calc R . .
C18 C 0.5170(8) 0.4501(9) 0.3230(4) 0.074(2) Uani 1 1 d . . .
H18A H 0.4979 0.3753 0.3339 0.089 Uiso 1 1 calc R . .
C19 C 0.4551(8) 0.5522(9) 0.2729(5) 0.078(2) Uani 1 1 d . . .
H19A H 0.3953 0.5486 0.2474 0.094 Uiso 1 1 calc R . .
C20 C 0.4826(7) 0.6633(9) 0.2601(4) 0.071(2) Uani 1 1 d . . .
H20A H 0.4366 0.7358 0.2271 0.085 Uiso 1 1 calc R . .
C21 C 1.1450(7) 0.7480(7) 0.1277(3) 0.0535(17) Uani 1 1 d . . .
C22 C 1.2238(7) 0.6156(8) 0.1304(4) 0.070(2) Uani 1 1 d . . .
H22A H 1.1864 0.5549 0.1572 0.084 Uiso 1 1 calc R . .
C23 C 1.3572(8) 0.5720(10) 0.0938(5) 0.087(3) Uani 1 1 d . . .
H23A H 1.4083 0.4824 0.0961 0.105 Uiso 1 1 calc R . .
C24 C 1.4149(9) 0.6567(12) 0.0548(5) 0.094(3) Uani 1 1 d . . .
H24A H 1.5045 0.6261 0.0297 0.112 Uiso 1 1 calc R . .
C25 C 1.3405(10) 0.7877(12) 0.0525(5) 0.107(3) Uani 1 1 d . . .
H25A H 1.3802 0.8469 0.0266 0.129 Uiso 1 1 calc R . .
C26 C 1.2050(8) 0.8344(8) 0.0887(5) 0.080(2) Uani 1 1 d . . .
H26A H 1.1551 0.9243 0.0865 0.096 Uiso 1 1 calc R . .
C27 C 0.9234(7) 0.9710(7) 0.1860(4) 0.0551(18) Uani 1 1 d . . .
C28 C 0.8161(9) 1.0744(8) 0.1599(5) 0.083(3) Uani 1 1 d . . .
H28A H 0.7674 1.0612 0.1309 0.100 Uiso 1 1 calc R . .
C29 C 0.7796(11) 1.1978(9) 0.1761(8) 0.131(5) Uani 1 1 d . . .
H29A H 0.7059 1.2667 0.1580 0.157 Uiso 1 1 calc R . .
C30 C 0.8471(12) 1.2213(11) 0.2171(8) 0.132(5) Uani 1 1 d . . .
H30A H 0.8197 1.3055 0.2279 0.159 Uiso 1 1 calc R . .
C31 C 0.9577(13) 1.1201(12) 0.2436(6) 0.110(4) Uani 1 1 d . . .
H31A H 1.0059 1.1355 0.2719 0.132 Uiso 1 1 calc R . .
C32 C 0.9957(9) 0.9958(9) 0.2272(4) 0.079(2) Uani 1 1 d . . .
H32A H 1.0710 0.9275 0.2441 0.094 Uiso 1 1 calc R . .
C33 C 0.8852(7) 0.8175(6) 0.0957(4) 0.0525(17) Uani 1 1 d . . .
C34 C 0.9538(8) 0.7947(8) 0.0222(4) 0.075(2) Uani 1 1 d . . .
H34A H 1.0464 0.7736 0.0090 0.090 Uiso 1 1 calc R . .
C35 C 0.8816(11) 0.8040(11) -0.0321(5) 0.105(3) Uani 1 1 d . . .
H35A H 0.9256 0.7856 -0.0815 0.125 Uiso 1 1 calc R . .
C36 C 0.7470(12) 0.8401(11) -0.0115(5) 0.110(4) Uani 1 1 d . . .
H36A H 0.6967 0.8496 -0.0472 0.132 Uiso 1 1 calc R . .
C37 C 0.6850(9) 0.8626(9) 0.0614(5) 0.085(3) Uani 1 1 d . . .
H37A H 0.5918 0.8877 0.0744 0.102 Uiso 1 1 calc R . .

loop_
_atom_site_aniso_label
_atom_site_aniso_U_11
_atom_site_aniso_U_22
_atom_site_aniso_U_33
_atom_site_aniso_U_23
_atom_site_aniso_U_13
_atom_site_aniso_U_12
Ag1 0.0511(3) 0.0549(4) 0.0590(3) 0.0031(3) -0.0194(3) -0.0159(3)
Ru1 0.0417(3) 0.0389(3) 0.0327(3) -0.0031(2) -0.0074(2) -0.0158(2)
P1 0.0415(8) 0.0408(9) 0.0357(8) -0.0037(7) -0.0065(7) -0.0160(8)
P2 0.0546(10) 0.0454(10) 0.0358(8) -0.0029(7) -0.0078(7) -0.0238(9)
C1 0.058(4) 0.057(5) 0.042(4) 0.000(3) 0.001(3) -0.026(4)
O1 0.099(4) 0.058(3) 0.060(3) -0.026(3) 0.004(3) -0.032(3)
C2 0.056(4) 0.054(4) 0.047(4) -0.007(3) -0.010(3) -0.025(4)
O2 0.054(3) 0.084(4) 0.090(4) 0.001(3) -0.035(3) -0.011(3)
C3 0.073(5) 0.051(4) 0.042(4) -0.002(3) 0.003(3) -0.038(4)
O3 0.142(5) 0.084(4) 0.067(4) -0.024(3) -0.014(3) -0.068(4)
S1 0.0978(18) 0.097(2) 0.0896(18) -0.0282(15) -0.0350(15) -0.0075(15)
O4 0.094(4) 0.097(5) 0.151(6) -0.058(4) -0.074(4) 0.025(4)
O5 0.164(6) 0.088(5) 0.112(5) -0.035(4) -0.067(5) -0.015(5)
O6 0.086(5) 0.349(14) 0.112(6) -0.080(7) 0.037(4) -0.079(7)
F1 0.333(11) 0.134(6) 0.234(9) -0.071(6) -0.225(9) 0.066(7)
F2 0.383(12) 0.077(4) 0.167(7) -0.031(4) -0.158(8) -0.017(6)
F3 0.301(11) 0.235(10) 0.116(6) -0.001(6) -0.018(7) -0.167(9)
C38 0.29(2) 0.099(9) 0.090(9) -0.032(7) -0.087(11) -0.044(12)
N1 0.056(3) 0.070(4) 0.049(3) 0.002(3) -0.017(3) -0.034(3)
N2 0.075(4) 0.071(4) 0.051(3) 0.005(3) -0.033(3) -0.034(4)
C4 0.052(4) 0.042(4) 0.039(3) -0.004(3) -0.011(3) -0.017(3)
C5 0.060(4) 0.050(4) 0.048(4) -0.002(3) -0.004(3) -0.013(4)
C6 0.091(6) 0.057(5) 0.048(4) 0.005(4) -0.010(4) -0.024(5)
C7 0.084(6) 0.043(4) 0.070(5) 0.009(4) -0.029(4) -0.020(4)
C8 0.059(5) 0.042(4) 0.089(6) -0.011(4) -0.004(4) -0.008(4)
C9 0.058(4) 0.045(4) 0.061(4) -0.003(3) -0.006(3) -0.016(4)
C10 0.048(4) 0.035(3) 0.035(3) -0.001(3) -0.004(3) -0.016(3)
C11 0.057(4) 0.051(4) 0.039(4) -0.008(3) -0.006(3) -0.018(4)
C12 0.080(5) 0.055(5) 0.041(4) -0.006(3) -0.010(3) -0.026(4)
C13 0.085(6) 0.044(4) 0.053(4) -0.014(3) 0.003(4) -0.021(4)
C14 0.054(4) 0.069(5) 0.070(5) -0.020(4) 0.000(4) -0.012(4)
C15 0.045(4) 0.049(4) 0.055(4) -0.009(3) -0.011(3) -0.012(3)
C16 0.039(3) 0.054(4) 0.044(4) -0.009(3) -0.005(3) -0.019(3)
C17 0.071(5) 0.062(5) 0.049(4) -0.007(3) -0.006(3) -0.039(4)
C18 0.088(6) 0.099(7) 0.064(5) -0.010(5) -0.009(4) -0.068(5)
C19 0.074(5) 0.122(8) 0.067(5) -0.016(5) -0.013(4) -0.064(6)
C20 0.059(5) 0.097(6) 0.066(5) -0.002(4) -0.022(4) -0.038(5)
C21 0.064(4) 0.058(5) 0.040(4) -0.007(3) -0.004(3) -0.029(4)
C22 0.062(5) 0.080(6) 0.052(4) -0.017(4) 0.008(4) -0.020(5)
C23 0.073(6) 0.101(7) 0.066(5) -0.030(5) 0.011(4) -0.019(6)
C24 0.065(6) 0.138(9) 0.070(6) -0.038(6) 0.020(4) -0.039(7)
C25 0.090(7) 0.138(10) 0.097(7) -0.031(7) 0.032(6) -0.069(7)
C26 0.073(5) 0.077(6) 0.088(6) -0.017(5) 0.012(4) -0.039(5)
C27 0.069(5) 0.056(5) 0.048(4) -0.009(3) 0.003(3) -0.040(4)
C28 0.082(6) 0.051(5) 0.118(7) -0.009(5) -0.015(5) -0.030(5)
C29 0.105(8) 0.046(6) 0.228(14) -0.037(7) -0.002(8) -0.026(6)
C30 0.128(10) 0.087(9) 0.192(14) -0.077(9) 0.060(9) -0.074(8)
C31 0.166(11) 0.127(9) 0.084(7) -0.055(7) 0.029(7) -0.110(9)
C32 0.105(6) 0.087(6) 0.066(5) -0.017(4) -0.003(5) -0.062(6)
C33 0.078(5) 0.046(4) 0.039(4) 0.005(3) -0.016(3) -0.032(4)
C34 0.094(6) 0.093(6) 0.038(4) -0.002(4) -0.011(4) -0.041(5)
C35 0.137(9) 0.139(9) 0.043(5) -0.012(5) -0.019(5) -0.060(8)
C36 0.144(9) 0.149(10) 0.059(6) 0.000(6) -0.055(6) -0.065(9)
C37 0.095(6) 0.110(7) 0.062(5) 0.006(5) -0.040(5) -0.048(6)

loop_
_atom_type_symbol
_atom_type_description
_atom_type_scat_dispersion_real
_atom_type_scat_dispersion_imag
_atom_type_scat_source
C C 0.0033 0.0016 'International Tables Vol C Tables 4.2.6.8 and 6.1.1.4'
H H 0.0000 0.0000 'International Tables Vol C Tables 4.2.6.8 and 6.1.1.4'
N N 0.0061 0.0033 'International Tables Vol C Tables 4.2.6.8 and 6.1.1.4'
O O 0.0106 0.0060 'International Tables Vol C Tables 4.2.6.8 and 6.1.1.4'
F F 0.0171 0.0103 'International Tables Vol C Tables 4.2.6.8 and 6.1.1.4'
P P 0.1023 0.0942 'International Tables Vol C Tables 4.2.6.8 and 6.1.1.4'
S S 0.1246 0.1234 'International Tables Vol C Tables 4.2.6.8 and 6.1.1.4'
Ru Ru -1.2594 0.8363 'International Tables Vol C Tables 4.2.6.8 and 6.1.1.4'
Ag Ag -0.8971 1.1015 'International Tables Vol C Tables 4.2.6.8 and 6.1.1.4'

loop_
_geom_angle_atom_site_label_1
_geom_angle_atom_site_label_2
_geom_angle_atom_site_label_3
_geom_angle
_geom_angle_site_symmetry_1
_geom_angle_site_symmetry_3
_geom_angle_publ_flag
O4 Ag1 N1 105.4(2) . . ?
O4 Ag1 N2 107.6(2) . . ?
N1 Ag1 N2 110.34(19) . . ?
O4 Ag1 Ru1 144.00(15) . . ?
N1 Ag1 Ru1 93.85(13) . . ?
N2 Ag1 Ru1 93.18(14) . . ?
C3 Ru1 C2 103.4(3) . . ?
C3 Ru1 C1 156.5(3) . . ?
C2 Ru1 C1 100.1(3) . . ?
C3 Ru1 P2 86.63(18) . . ?
C2 Ru1 P2 102.42(19) . . ?
C1 Ru1 P2 88.03(18) . . ?
C3 Ru1 P1 86.48(18) . . ?
C2 Ru1 P1 102.02(19) . . ?
C1 Ru1 P1 89.00(18) . . ?
P2 Ru1 P1 155.53(6) . . ?
C3 Ru1 Ag1 84.2(2) . . ?
C2 Ru1 Ag1 172.4(2) . . ?
C1 Ru1 Ag1 72.3(2) . . ?
P2 Ru1 Ag1 78.10(4) . . ?
P1 Ru1 Ag1 77.86(4) . . ?
C10 P1 C4 103.4(3) . . ?
C10 P1 C16 103.4(3) . . ?
C4 P1 C16 101.6(3) . . ?
C10 P1 Ru1 114.82(19) . . ?
C4 P1 Ru1 118.4(2) . . ?
C16 P1 Ru1 113.3(2) . . ?
C27 P2 C21 103.6(3) . . ?
C27 P2 C33 104.2(3) . . ?
C21 P2 C33 100.9(3) . . ?
C27 P2 Ru1 114.6(2) . . ?
C21 P2 Ru1 118.6(2) . . ?
C33 P2 Ru1 113.0(2) . . ?
O1 C1 Ru1 175.6(7) . . ?
O2 C2 Ru1 179.2(6) . . ?
O3 C3 Ru1 178.4(6) . . ?
O5 S1 O6 118.6(5) . . ?
O5 S1 O4 114.3(4) . . ?
O6 S1 O4 117.1(5) . . ?
O5 S1 C38 102.5(4) . . ?
O6 S1 C38 98.9(6) . . ?
O4 S1 C38 100.6(5) . . ?
S1 O4 Ag1 121.4(4) . . ?
F2 C38 F3 110.5(8) . . ?
F2 C38 F1 107.9(7) . . ?
F3 C38 F1 109.1(8) . . ?
F2 C38 S1 112.2(6) . . ?
F3 C38 S1 107.3(6) . . ?
F1 C38 S1 109.8(7) . . ?
C20 N1 C16 117.5(6) . . ?
C20 N1 Ag1 125.4(5) . . ?
C16 N1 Ag1 115.9(4) . . ?
C37 N2 C33 118.1(7) . . ?
C37 N2 Ag1 125.0(5) . . ?
C33 N2 Ag1 115.4(4) . . ?
C5 C4 C9 117.9(6) . . ?
C5 C4 P1 122.0(5) . . ?
C9 C4 P1 120.1(5) . . ?
C6 C5 C4 120.6(7) . . ?
C7 C6 C5 120.9(7) . . ?
C6 C7 C8 120.4(7) . . ?
C7 C8 C9 119.3(7) . . ?
C4 C9 C8 120.9(6) . . ?
C15 C10 C11 118.4(6) . . ?
C15 C10 P1 123.9(5) . . ?
C11 C10 P1 117.7(5) . . ?
C12 C11 C10 120.6(6) . . ?
C11 C12 C13 120.4(7) . . ?
C14 C13 C12 119.8(7) . . ?
C13 C14 C15 120.0(7) . . ?
C10 C15 C14 121.0(6) . . ?
N1 C16 C17 121.7(6) . . ?
N1 C16 P1 114.4(5) . . ?
C17 C16 P1 123.8(5) . . ?
C18 C17 C16 118.4(7) . . ?
C19 C18 C17 120.4(7) . . ?
C18 C19 C20 118.1(7) . . ?
N1 C20 C19 123.7(7) . . ?
C26 C21 C22 117.7(7) . . ?
C26 C21 P2 122.7(6) . . ?
C22 C21 P2 119.6(5) . . ?
C23 C22 C21 120.9(8) . . ?
C24 C23 C22 121.3(9) . . ?
C23 C24 C25 119.2(8) . . ?
C24 C25 C26 120.7(9) . . ?
C21 C26 C25 120.3(8) . . ?
C28 C27 C32 117.9(7) . . ?
C28 C27 P2 123.2(6) . . ?
C32 C27 P2 118.8(6) . . ?
C27 C28 C29 120.5(10) . . ?
C30 C29 C28 121.7(11) . . ?
C29 C30 C31 119.7(10) . . ?
C30 C31 C32 119.0(11) . . ?
C31 C32 C27 121.1(10) . . ?
N2 C33 C34 121.6(6) . . ?
N2 C33 P2 114.5(5) . . ?
C34 C33 P2 124.0(6) . . ?
C33 C34 C35 118.7(8) . . ?
C36 C35 C34 118.7(8) . . ?
C35 C36 C37 120.0(8) . . ?
N2 C37 C36 123.0(8) . . ?

loop_
_geom_bond_atom_site_label_1
_geom_bond_atom_site_label_2
_geom_bond_distance
_geom_bond_site_symmetry_2
_geom_bond_publ_flag
Ag1 O4 2.295(6) . ?
Ag1 N1 2.373(5) . ?
Ag1 N2 2.404(6) . ?
Ag1 Ru1 2.7132(7) . ?
Ru1 C3 1.918(7) . ?
Ru1 C2 1.926(7) . ?
Ru1 C1 1.944(8) . ?
Ru1 P2 2.3570(16) . ?
Ru1 P1 2.3669(16) . ?
P1 C10 1.829(6) . ?
P1 C4 1.831(6) . ?
P1 C16 1.857(6) . ?
P2 C27 1.822(7) . ?
P2 C21 1.828(7) . ?
P2 C33 1.859(7) . ?
C1 O1 1.152(8) . ?
C2 O2 1.147(7) . ?
C3 O3 1.141(8) . ?
S1 O5 1.431(6) . ?
S1 O6 1.441(6) . ?
S1 O4 1.446(6) . ?
S1 C38 1.744(8) . ?
F1 C38 1.355(7) . ?
F2 C38 1.322(7) . ?
F3 C38 1.341(7) . ?
N1 C20 1.327(8) . ?
N1 C16 1.347(7) . ?
N2 C37 1.336(8) . ?
N2 C33 1.340(8) . ?
C4 C5 1.381(8) . ?
C4 C9 1.386(8) . ?
C5 C6 1.378(9) . ?
C6 C7 1.350(10) . ?
C7 C8 1.369(9) . ?
C8 C9 1.393(9) . ?
C10 C15 1.370(8) . ?
C10 C11 1.397(8) . ?
C11 C12 1.368(9) . ?
C12 C13 1.376(9) . ?
C13 C14 1.369(10) . ?
C14 C15 1.385(9) . ?
C16 C17 1.384(9) . ?
C17 C18 1.380(9) . ?
C18 C19 1.338(10) . ?
C19 C20 1.383(10) . ?
C21 C26 1.377(9) . ?
C21 C22 1.380(9) . ?
C22 C23 1.379(10) . ?
C23 C24 1.343(12) . ?
C24 C25 1.360(12) . ?
C25 C26 1.396(11) . ?
C27 C28 1.367(10) . ?
C27 C32 1.389(10) . ?
C28 C29 1.374(12) . ?
C29 C30 1.335(16) . ?
C30 C31 1.382(15) . ?
C31 C32 1.382(12) . ?
C33 C34 1.378(9) . ?
C34 C35 1.395(11) . ?
C35 C36 1.344(12) . ?
C36 C37 1.353(12) . ?
